data_7006936
loop_
_publ_author_name
'Squires, Clare'
'Baxter, Christopher W.'
'Campbell, John'
'Lindoy, Leonard F.'
'McNab, Hamish'
'Parkin, Andrew'
'Parsons, Simon'
'Tasker, Peter A.'
'Wei, Gang'
'White, David J.'

_publ_section_title
;
 Design of base metal extractants. Part 1. Inter-ligand hydrogen
 bonding in the assembly of pseudo-macrocyclic
 bis(aminosulfonamidato)M(II) complexes.
;
_journal_issue 16
_journal_name_full 'Dalton transactions (Cambridge, England : 2003)'
_journal_page_first 2026
_journal_page_last 2034
_journal_paper_doi 10.1039/b515650p
_journal_year 2006
_chemical_formula_moiety 'C17 H22 N2 O2 S'
_chemical_formula_sum 'C17 H22 N2 O2 S'
_chemical_formula_weight 318.43
_chemical_name_systematic
;
?
;
_space_group_IT_number 33
_symmetry_cell_setting orthorhombic
_symmetry_space_group_name_Hall 'P 2c -2n'
_symmetry_space_group_name_H-M 'P n a 21'
_atom_sites_solution_hydrogens mixed
_atom_sites_solution_primary direct
_atom_sites_solution_secondary difmap
_audit_creation_method SHELXL-97
_cell_angle_alpha 90.00
_cell_angle_beta 90.00
_cell_angle_gamma 90.00
_cell_formula_units_Z 4
_cell_length_a 22.113(3)
_cell_length_b 8.4446(14)
_cell_length_c 8.9661(8)
_cell_measurement_reflns_used 122
_cell_measurement_temperature 220(2)
_cell_measurement_theta_max 16
_cell_measurement_theta_min 12
_cell_volume 1674.3(4)
_computing_cell_refinement 'Stoe DIF4'
_computing_data_collection 'Stoe DIF4'
_computing_data_reduction 'Stoe REDU4'
_computing_molecular_graphics SHELXTL
_computing_structure_refinement 'SHELXL-97 (Sheldrick, 1997)'
_computing_structure_solution 'SHELXS-97 (Sheldrick, 1990)'
_diffrn_ambient_temperature 220(2)
_diffrn_measured_fraction_theta_full 0.996
_diffrn_measured_fraction_theta_max 0.996
_diffrn_measurement_device_type 'Stoe Stadi-4 4-circle diffractometer'
_diffrn_measurement_method Omega-theta
_diffrn_radiation_monochromator graphite
_diffrn_radiation_source 'fine-focus sealed tube'
_diffrn_radiation_type MoK\a
_diffrn_radiation_wavelength 0.71073
_diffrn_reflns_av_R_equivalents 0.0501
_diffrn_reflns_av_sigmaI/netI 0.0884
_diffrn_reflns_limit_h_max 26
_diffrn_reflns_limit_h_min -1
_diffrn_reflns_limit_k_max 10
_diffrn_reflns_limit_k_min -1
_diffrn_reflns_limit_l_max 10
_diffrn_reflns_limit_l_min -1
_diffrn_reflns_number 3525
_diffrn_reflns_theta_full 24.96
_diffrn_reflns_theta_max 24.96
_diffrn_reflns_theta_min 2.58
_diffrn_standards_decay_% 4
_diffrn_standards_interval_time 120
_diffrn_standards_number 3
_exptl_absorpt_coefficient_mu 0.202
_exptl_absorpt_correction_type none
_exptl_crystal_colour Colourless
_exptl_crystal_density_diffrn 1.263
_exptl_crystal_density_method 'not measured'
_exptl_crystal_description needle
_exptl_crystal_F_000 680
_exptl_crystal_size_max 0.89
_exptl_crystal_size_mid 0.27
_exptl_crystal_size_min 0.21
_refine_diff_density_max 0.257
_refine_diff_density_min -0.235
_refine_diff_density_rms 0.057
_refine_ls_abs_structure_details 'Flack H D (1983), Acta Cryst. A39, 876-881'
_refine_ls_abs_structure_Flack -0.10(17)
_refine_ls_extinction_coef 0.0038(10)
_refine_ls_extinction_expression Fc^*^=kFc[1+0.001xFc^2^\l^3^/sin(2\q)]^-1/4^
_refine_ls_extinction_method SHELXL
_refine_ls_goodness_of_fit_ref 1.015
_refine_ls_hydrogen_treatment mixed
_refine_ls_matrix_type full
_refine_ls_number_parameters 207
_refine_ls_number_reflns 1770
_refine_ls_number_restraints 3
_refine_ls_restrained_S_all 1.014
_refine_ls_R_factor_all 0.1042
_refine_ls_R_factor_gt 0.0539
_refine_ls_shift/su_max 0.000
_refine_ls_shift/su_mean 0.000
_refine_ls_structure_factor_coef Fsqd
_refine_ls_weighting_details 'calc w=1/[\s^2^(Fo^2^)+(0.0413P)^2^+0.0087P] where P=(Fo^2^+2Fc^2^)/3'
_refine_ls_weighting_scheme calc
_refine_ls_wR_factor_gt 0.0884
_refine_ls_wR_factor_ref 0.1034
_reflns_number_gt 1169
_reflns_number_total 1770
_reflns_threshold_expression >2sigma(I)
_cod_data_source_file b515650p.txt
_cod_data_source_block 7
_cod_depositor_comments
;
The following automatic conversions were performed:
'_symmetry_cell_setting' value 'Orthorhombic' changed to 'orthorhombic'
according to '/home/saulius/struct/CIF-dictionaries/cif_core.dic'
dictionary named 'cif_core.dic' version 2.4.1 from 2010-06-29.

Automatic conversion script
Id: cif_fix_enum 1527 2010-12-29 10:47:43Z saulius 
;
_cod_original_sg_symbol_H-M Pna2(1)
_cod_database_code 7006936

loop_
_symmetry_equiv_pos_as_xyz
'x, y, z'
'-x, -y, z+1/2'
'x+1/2, -y+1/2, z'
'-x+1/2, y+1/2, z+1/2'

loop_
_atom_site_label
_atom_site_type_symbol
_atom_site_fract_x
_atom_site_fract_y
_atom_site_fract_z
_atom_site_U_iso_or_equiv
_atom_site_adp_type
_atom_site_occupancy
_atom_site_symmetry_multiplicity
_atom_site_calc_flag
_atom_site_refinement_flags
_atom_site_disorder_assembly
_atom_site_disorder_group
C1A C 0.3263(2) 0.7670(6) 0.3465(5) 0.0288(15) Uani 1 1 d . . .
S2A S 0.36745(6) 0.94188(18) 0.31019(17) 0.0318(3) Uani 1 1 d . . .
O1A O 0.32537(14) 1.0706(4) 0.3133(6) 0.0426(9) Uani 1 1 d . . .
O2A O 0.40235(18) 0.9124(5) 0.1770(4) 0.0408(12) Uani 1 1 d . . .
N3A N 0.41647(19) 0.9696(6) 0.4406(5) 0.0284(13) Uani 1 1 d D . .
H3A H 0.4537(13) 0.906(5) 0.434(6) 0.034 Uiso 1 1 d D . .
C4A C 0.3956(2) 1.0080(7) 0.5932(6) 0.0350(15) Uani 1 1 d . . .
H4AA H 0.3875 0.9100 0.6483 0.042 Uiso 1 1 calc R . .
H4BA H 0.3580 1.0693 0.5883 0.042 Uiso 1 1 calc R . .
C5A C 0.4437(2) 1.1027(7) 0.6727(5) 0.0307(15) Uani 1 1 d . . .
H5AA H 0.4505 1.2020 0.6188 0.037 Uiso 1 1 calc R . .
H5BA H 0.4817 1.0429 0.6721 0.037 Uiso 1 1 calc R . .
C6A C 0.4263(2) 1.1399(7) 0.8332(6) 0.0338(16) Uani 1 1 d . . .
H6AA H 0.3887 1.2013 0.8344 0.041 Uiso 1 1 calc R . .
H6BA H 0.4192 1.0409 0.8875 0.041 Uiso 1 1 calc R . .
N7A N 0.47412(19) 1.2300(6) 0.9073(5) 0.0304(12) Uani 1 1 d D . .
H7A H 0.4818(19) 1.326(4) 0.849(5) 0.036 Uiso 1 1 d D . .
C8A C 0.4559(2) 1.2803(7) 1.0590(5) 0.0334(16) Uani 1 1 d . . .
H8AA H 0.4372 1.1909 1.1112 0.040 Uiso 1 1 calc R . .
H8BA H 0.4257 1.3651 1.0515 0.040 Uiso 1 1 calc R . .
C9A C 0.5093(3) 1.3384(7) 1.1470(6) 0.0328(15) Uani 1 1 d . . .
C10A C 0.5142(2) 1.2908(7) 1.2962(7) 0.0382(15) Uani 1 1 d . . .
H10A H 0.4833 1.2299 1.3396 0.046 Uiso 1 1 calc R . .
C11A C 0.5638(3) 1.3324(8) 1.3797(7) 0.0492(18) Uani 1 1 d . . .
H11A H 0.5670 1.2985 1.4792 0.059 Uiso 1 1 calc R . .
C12A C 0.6088(2) 1.4231(7) 1.3185(8) 0.0451(16) Uani 1 1 d . . .
H12A H 0.6426 1.4515 1.3761 0.054 Uiso 1 1 calc R . .
C13A C 0.6045(3) 1.4731(7) 1.1717(7) 0.0420(16) Uani 1 1 d . . .
H13A H 0.6351 1.5361 1.1295 0.050 Uiso 1 1 calc R . .
C14A C 0.5545(2) 1.4292(7) 1.0876(6) 0.0355(15) Uani 1 1 d . . .
H14A H 0.5516 1.4626 0.9878 0.043 Uiso 1 1 calc R . .
C15A C 0.2764(2) 0.7729(8) 0.4404(6) 0.0394(16) Uani 1 1 d . . .
H15A H 0.2641 0.8694 0.4830 0.047 Uiso 1 1 calc R . .
C16A C 0.2450(2) 0.6353(8) 0.4705(7) 0.0430(17) Uani 1 1 d . . .
H16A H 0.2116 0.6382 0.5354 0.052 Uiso 1 1 calc R . .
C17A C 0.2622(2) 0.4915(7) 0.4057(7) 0.0402(16) Uani 1 1 d . . .
C18A C 0.3116(2) 0.4889(6) 0.3130(8) 0.0389(14) Uani 1 1 d . . .
H18A H 0.3236 0.3931 0.2686 0.047 Uiso 1 1 calc R . .
C19A C 0.3436(2) 0.6252(7) 0.2846(6) 0.0352(15) Uani 1 1 d . . .
H19A H 0.3777 0.6214 0.2221 0.042 Uiso 1 1 calc R . .
C20A C 0.2273(3) 0.3416(9) 0.4382(8) 0.066(2) Uani 1 1 d . . .
H20A H 0.1849 0.3671 0.4525 0.098 Uiso 1 1 calc R . .
H20B H 0.2431 0.2927 0.5280 0.098 Uiso 1 1 calc R . .
H20C H 0.2315 0.2690 0.3551 0.098 Uiso 1 1 calc R . .

loop_
_atom_site_aniso_label
_atom_site_aniso_U_11
_atom_site_aniso_U_22
_atom_site_aniso_U_33
_atom_site_aniso_U_23
_atom_site_aniso_U_13
_atom_site_aniso_U_12
C1A 0.030(3) 0.033(4) 0.023(4) -0.007(3) 0.000(3) -0.004(3)
S2A 0.0413(7) 0.0330(8) 0.0210(6) 0.0006(10) -0.0038(8) -0.0047(8)
O1A 0.0495(19) 0.038(2) 0.040(2) 0.002(3) -0.011(3) 0.006(2)
O2A 0.052(2) 0.050(3) 0.020(2) 0.001(2) 0.0048(19) -0.016(2)
N3A 0.032(3) 0.033(3) 0.020(3) -0.008(3) -0.001(2) 0.001(2)
C4A 0.035(3) 0.039(4) 0.031(3) -0.002(3) 0.003(3) 0.000(3)
C5A 0.038(3) 0.035(4) 0.018(3) -0.005(3) 0.001(3) 0.002(3)
C6A 0.037(3) 0.037(4) 0.028(4) 0.003(3) 0.000(3) -0.009(3)
N7A 0.045(3) 0.029(3) 0.018(2) 0.001(3) 0.001(2) -0.010(3)
C8A 0.052(4) 0.031(4) 0.017(3) -0.005(3) -0.003(3) 0.001(3)
C9A 0.057(4) 0.024(4) 0.018(3) -0.005(3) 0.000(3) 0.004(3)
C10A 0.055(3) 0.039(4) 0.021(3) -0.002(4) 0.007(3) 0.002(3)
C11A 0.081(5) 0.038(4) 0.029(3) -0.001(4) -0.005(4) 0.002(4)
C12A 0.053(3) 0.037(4) 0.045(4) -0.022(5) -0.020(5) 0.015(3)
C13A 0.049(3) 0.027(4) 0.050(4) -0.009(4) 0.001(3) 0.002(3)
C14A 0.042(3) 0.041(4) 0.023(3) 0.006(4) -0.002(3) 0.004(4)
C15A 0.039(3) 0.042(4) 0.037(4) -0.007(4) 0.004(3) 0.005(3)
C16A 0.038(3) 0.046(4) 0.045(4) 0.005(4) 0.012(3) -0.009(4)
C17A 0.041(3) 0.038(4) 0.041(4) -0.003(4) 0.004(3) -0.011(3)
C18A 0.045(3) 0.032(3) 0.039(3) -0.015(5) 0.010(4) -0.008(3)
C19A 0.037(3) 0.042(4) 0.027(4) -0.002(3) 0.004(3) -0.002(3)
C20A 0.055(4) 0.062(5) 0.080(5) -0.018(5) 0.022(4) -0.017(4)

loop_
_atom_type_symbol
_atom_type_description
_atom_type_scat_dispersion_real
_atom_type_scat_dispersion_imag
_atom_type_scat_source
C C 0.0033 0.0016 'International Tables Vol C Tables 4.2.6.8 and 6.1.1.4'
H H 0.0000 0.0000 'International Tables Vol C Tables 4.2.6.8 and 6.1.1.4'
N N 0.0061 0.0033 'International Tables Vol C Tables 4.2.6.8 and 6.1.1.4'
O O 0.0106 0.0060 'International Tables Vol C Tables 4.2.6.8 and 6.1.1.4'
S S 0.1246 0.1234 'International Tables Vol C Tables 4.2.6.8 and 6.1.1.4'

loop_
_geom_angle_atom_site_label_1
_geom_angle_atom_site_label_2
_geom_angle_atom_site_label_3
_geom_angle
_geom_angle_site_symmetry_1
_geom_angle_site_symmetry_3
_geom_angle_publ_flag
C19A C1A C15A 119.9(5) . . ?
C19A C1A S2A 120.7(4) . . ?
C15A C1A S2A 119.4(5) . . ?
O1A S2A O2A 119.7(3) . . ?
O1A S2A N3A 108.2(3) . . ?
O2A S2A N3A 105.4(2) . . ?
O1A S2A C1A 107.3(2) . . ?
O2A S2A C1A 106.5(3) . . ?
N3A S2A C1A 109.5(3) . . ?
C4A N3A S2A 119.6(3) . . ?
C4A N3A H3A 116(3) . . ?
S2A N3A H3A 116(3) . . ?
N3A C4A C5A 109.5(4) . . ?
N3A C4A H4AA 109.8 . . ?
C5A C4A H4AA 109.8 . . ?
N3A C4A H4BA 109.8 . . ?
C5A C4A H4BA 109.8 . . ?
H4AA C4A H4BA 108.2 . . ?
C4A C5A C6A 112.2(4) . . ?
C4A C5A H5AA 109.2 . . ?
C6A C5A H5AA 109.2 . . ?
C4A C5A H5BA 109.2 . . ?
C6A C5A H5BA 109.2 . . ?
H5AA C5A H5BA 107.9 . . ?
N7A C6A C5A 110.7(4) . . ?
N7A C6A H6AA 109.5 . . ?
C5A C6A H6AA 109.5 . . ?
N7A C6A H6BA 109.5 . . ?
C5A C6A H6BA 109.5 . . ?
H6AA C6A H6BA 108.1 . . ?
C6A N7A C8A 111.7(4) . . ?
C6A N7A H7A 108(3) . . ?
C8A N7A H7A 107(3) . . ?
N7A C8A C9A 111.2(4) . . ?
N7A C8A H8AA 109.4 . . ?
C9A C8A H8AA 109.4 . . ?
N7A C8A H8BA 109.4 . . ?
C9A C8A H8BA 109.4 . . ?
H8AA C8A H8BA 108.0 . . ?
C14A C9A C10A 118.4(5) . . ?
C14A C9A C8A 123.5(5) . . ?
C10A C9A C8A 118.0(5) . . ?
C11A C10A C9A 120.6(6) . . ?
C11A C10A H10A 119.7 . . ?
C9A C10A H10A 119.7 . . ?
C12A C11A C10A 120.3(6) . . ?
C12A C11A H11A 119.8 . . ?
C10A C11A H11A 119.8 . . ?
C11A C12A C13A 120.1(6) . . ?
C11A C12A H12A 119.9 . . ?
C13A C12A H12A 119.9 . . ?
C12A C13A C14A 119.3(6) . . ?
C12A C13A H13A 120.4 . . ?
C14A C13A H13A 120.4 . . ?
C9A C14A C13A 121.3(5) . . ?
C9A C14A H14A 119.3 . . ?
C13A C14A H14A 119.3 . . ?
C16A C15A C1A 119.2(6) . . ?
C16A C15A H15A 120.4 . . ?
C1A C15A H15A 120.4 . . ?
C15A C16A C17A 120.9(5) . . ?
C15A C16A H16A 119.6 . . ?
C17A C16A H16A 119.6 . . ?
C18A C17A C16A 118.8(6) . . ?
C18A C17A C20A 120.6(6) . . ?
C16A C17A C20A 120.6(5) . . ?
C17A C18A C19A 120.5(5) . . ?
C17A C18A H18A 119.7 . . ?
C19A C18A H18A 119.7 . . ?
C1A C19A C18A 120.7(5) . . ?
C1A C19A H19A 119.6 . . ?
C18A C19A H19A 119.6 . . ?
C17A C20A H20A 109.5 . . ?
C17A C20A H20B 109.5 . . ?
H20A C20A H20B 109.5 . . ?
C17A C20A H20C 109.5 . . ?
H20A C20A H20C 109.5 . . ?
H20B C20A H20C 109.5 . . ?

loop_
_geom_bond_atom_site_label_1
_geom_bond_atom_site_label_2
_geom_bond_distance
_geom_bond_site_symmetry_2
_geom_bond_publ_flag
C1A C19A 1.374(7) . ?
C1A C15A 1.389(7) . ?
C1A S2A 1.765(5) . ?
S2A O1A 1.431(3) . ?
S2A O2A 1.443(4) . ?
S2A N3A 1.612(5) . ?
N3A C4A 1.479(7) . ?
N3A H3A 0.98(2) . ?
C4A C5A 1.509(7) . ?
C4A H4AA 0.9800 . ?
C4A H4BA 0.9800 . ?
C5A C6A 1.522(7) . ?
C5A H5AA 0.9800 . ?
C5A H5BA 0.9800 . ?
C6A N7A 1.462(6) . ?
C6A H6AA 0.9800 . ?
C6A H6BA 0.9800 . ?
N7A C8A 1.481(6) . ?
N7A H7A 0.98(2) . ?
C8A C9A 1.503(7) . ?
C8A H8AA 0.9800 . ?
C8A H8BA 0.9800 . ?
C9A C14A 1.368(8) . ?
C9A C10A 1.401(8) . ?
C10A C11A 1.374(8) . ?
C10A H10A 0.9400 . ?
C11A C12A 1.370(8) . ?
C11A H11A 0.9400 . ?
C12A C13A 1.385(9) . ?
C12A H12A 0.9400 . ?
C13A C14A 1.390(7) . ?
C13A H13A 0.9400 . ?
C14A H14A 0.9400 . ?
C15A C16A 1.380(8) . ?
C15A H15A 0.9400 . ?
C16A C17A 1.398(8) . ?
C16A H16A 0.9400 . ?
C17A C18A 1.373(8) . ?
C17A C20A 1.511(8) . ?
C18A C19A 1.375(7) . ?
C18A H18A 0.9400 . ?
C19A H19A 0.9400 . ?
C20A H20A 0.9700 . ?
C20A H20B 0.9700 . ?
C20A H20C 0.9700 . ?

loop_
_cod_related_entry_id
_cod_related_entry_database
_cod_related_entry_code
1 ChemSpider 21144607
